data_1546710
loop_
_publ_author_name
'Essaghouani, Abdelhanine'
'Boulhaoua, Mohammed'
'El Hafi, Mohamed'
'Benchidmi, Mohammed'
'Essassi, El Mokhtar'
'Mague, Joel T.'

_publ_section_title
;
 2-(2-Oxo-4-phenyl-2,3-dihydro-1<i>H</i>-1,5-benzodiazepin-1-yl)acetic
 acid
;
_journal_coeditor_code BV4007
_journal_issue 1
_journal_name_full IUCrData
_journal_page_first x170120
_journal_paper_doi 10.1107/S2414314617001201
_journal_volume 2
_journal_year 2017
_chemical_formula_iupac 'C17 H14 N2 O3'
_chemical_formula_moiety 'C17 H14 N2 O3'
_chemical_formula_sum 'C17 H14 N2 O3'
_chemical_formula_weight 294.30
_chemical_name_systematic
;
2-(2-Oxo-4-phenyl-2,3-dihydro-1<i>H</i>-1,5-benzodiazepin-1-yl)acetic acid
;
_space_group_crystal_system monoclinic
_space_group_IT_number 14
_space_group_name_Hall '-P 2ybc'
_space_group_name_H-M_alt 'P 1 21/c 1'
_symmetry_space_group_name_Hall '-P 2ybc'
_symmetry_space_group_name_H-M 'P 1 21/c 1'
_atom_sites_solution_hydrogens mixed
_atom_sites_solution_primary direct
_atom_sites_solution_secondary difmap
_audit_creation_method SHELXL-2014/7
_cell_angle_alpha 90
_cell_angle_beta 102.8920(10)
_cell_angle_gamma 90
_cell_formula_units_Z 8
_cell_length_a 17.9752(8)
_cell_length_b 17.4403(8)
_cell_length_c 9.2472(4)
_cell_measurement_reflns_used 9857
_cell_measurement_temperature 298.(2)
_cell_measurement_theta_max 28.7470
_cell_measurement_theta_min 2.2594
_cell_volume 2825.9(2)
_computing_cell_refinement
;
<i>SAINT</i> (Bruker, 2016)
;
_computing_data_collection
;
<i>APEX3</i> (Bruker, 2016)
;
_computing_data_reduction
;
<i>SAINT</i> (Bruker, 2016)
;
_computing_molecular_graphics
;
<i>DIAMOND</i> (Brandenburg & Putz, 2012)
;
_computing_publication_material
;
<i>SHELXTL</i> (Sheldrick, 2008)
;
_computing_structure_refinement
;
<i>SHELXL2014</i> (Sheldrick, 2015<i>b</i>)
;
_computing_structure_solution
;
<i>SHELXT</i> (Sheldrick, 2015<i>a</i>)
;
_diffrn_ambient_temperature 298(2)
_diffrn_detector_area_resol_mean 8.3333
_diffrn_measured_fraction_theta_full 0.996
_diffrn_measured_fraction_theta_max 0.995
_diffrn_measurement_device_type 'Bruker SMART APEX CCD'
_diffrn_measurement_method '\f and \w scans'
_diffrn_radiation_monochromator graphite
_diffrn_radiation_type MoK\a
_diffrn_radiation_wavelength 0.71073
_diffrn_reflns_av_R_equivalents 0.0331
_diffrn_reflns_limit_h_max 24
_diffrn_reflns_limit_h_min -24
_diffrn_reflns_limit_k_max 23
_diffrn_reflns_limit_k_min -23
_diffrn_reflns_limit_l_max 12
_diffrn_reflns_limit_l_min -12
_diffrn_reflns_number 54166
_diffrn_reflns_theta_full 29.200
_diffrn_reflns_theta_max 29.215
_diffrn_reflns_theta_min 1.647
_exptl_absorpt_coefficient_mu 0.097
_exptl_absorpt_correction_T_max 0.97
_exptl_absorpt_correction_T_min 0.89
_exptl_absorpt_correction_type multi-scan
_exptl_absorpt_process_details
;
(<i>SADABS</i>; Bruker, 2016)
;
_exptl_crystal_colour yellow
_exptl_crystal_density_diffrn 1.384
_exptl_crystal_density_method 'not measured'
_exptl_crystal_description block
_exptl_crystal_F_000 1232
_exptl_crystal_size_max 0.320
_exptl_crystal_size_mid 0.290
_exptl_crystal_size_min 0.280
_refine_diff_density_max 0.364
_refine_diff_density_min -0.212
_refine_ls_extinction_method none
_refine_ls_goodness_of_fit_ref 1.109
_refine_ls_hydrogen_treatment mixed
_refine_ls_matrix_type full
_refine_ls_number_parameters 503
_refine_ls_number_reflns 7627
_refine_ls_number_restraints 0
_refine_ls_restrained_S_all 1.109
_refine_ls_R_factor_all 0.0624
_refine_ls_R_factor_gt 0.0478
_refine_ls_shift/su_max 0.001
_refine_ls_shift/su_mean 0.000
_refine_ls_structure_factor_coef Fsqd
_refine_ls_weighting_details 'w=1/[\s^2^(Fo^2^)+(0.0941P)^2^+0.0156P] where P=(Fo^2^+2Fc^2^)/3'
_refine_ls_weighting_scheme calc
_refine_ls_wR_factor_gt 0.1353
_refine_ls_wR_factor_ref 0.1455
_reflns_number_gt 5791
_reflns_number_total 7627
_reflns_threshold_expression 'I > 2\s(I)'
_cod_data_source_file bv4007sup1.cif
_cod_data_source_block I
_cod_database_code 1546710
_shelx_space_group_comment
;
The symmetry employed for this shelxl refinement is uniquely defined
by the following loop, which should always be used as a source of
symmetry information in preference to the above space-group names.
They are only intended as comments.
;
_shelx_estimated_absorpt_t_min 0.970
_shelx_estimated_absorpt_t_max 0.973

loop_
_space_group_symop_operation_xyz
'x, y, z'
'-x, y+1/2, -z+1/2'
'-x, -y, -z'
'x, -y-1/2, z-1/2'

loop_
_atom_site_type_symbol
_atom_site_label
_atom_site_fract_x
_atom_site_fract_y
_atom_site_fract_z
_atom_site_U_iso_or_equiv
_atom_site_adp_type
_atom_site_calc_flag
_atom_site_occupancy
O O1 0.60331(5) 0.13791(5) 0.27570(13) 0.0536(3) Uani d 1
O O2 0.70218(5) 0.30973(5) 0.14443(10) 0.0448(2) Uani d 1
H H2A 0.7194 0.3483 0.1907 0.067 Uiso calc 1
O O3 0.76238(7) 0.24959(5) 0.34987(10) 0.0523(3) Uani d 1
N N1 0.71781(5) 0.10783(5) 0.22680(11) 0.0335(2) Uani d 1
N N2 0.72769(5) -0.06012(5) 0.28503(11) 0.0338(2) Uani d 1
C C1 0.78810(6) 0.06741(6) 0.26215(12) 0.0325(2) Uani d 1
C C2 0.85619(7) 0.10630(7) 0.26274(15) 0.0429(3) Uani d 1
H H2 0.8576(8) 0.1607(10) 0.2436(17) 0.054(4) Uiso d 1
C C3 0.92572(8) 0.06889(9) 0.29592(17) 0.0498(3) Uani d 1
H H3 0.9738(9) 0.0964(10) 0.3011(19) 0.061(4) Uiso d 1
C C4 0.92926(7) -0.00864(9) 0.32758(16) 0.0488(3) Uani d 1
H H4 0.9792(9) -0.0350(9) 0.3519(17) 0.054(4) Uiso d 1
C C5 0.86265(7) -0.04874(8) 0.32415(15) 0.0428(3) Uani d 1
H H5 0.8635(8) -0.1047(9) 0.3472(16) 0.049(4) Uiso d 1
C C6 0.79178(6) -0.01189(6) 0.29224(13) 0.0337(2) Uani d 1
C C7 0.67194(6) -0.03881(6) 0.34201(12) 0.0306(2) Uani d 1
C C8 0.67410(7) 0.03717(6) 0.41964(13) 0.0351(2) Uani d 1
H H8A 0.6343(7) 0.0428(7) 0.4751(15) 0.038(3) Uiso d 1
H H8B 0.7249(8) 0.0453(8) 0.4914(15) 0.043(4) Uiso d 1
C C9 0.66091(6) 0.09902(6) 0.30295(13) 0.0349(2) Uani d 1
C C10 0.70987(8) 0.17555(6) 0.13187(14) 0.0371(3) Uani d 1
H H10A 0.7430(8) 0.1719(8) 0.0700(16) 0.042(4) Uiso d 1
H H10B 0.6579(9) 0.1776(9) 0.0709(17) 0.053(4) Uiso d 1
C C11 0.72781(7) 0.24848(6) 0.22292(13) 0.0351(2) Uani d 1
C C12 0.60495(6) -0.08991(6) 0.33007(13) 0.0336(2) Uani d 1
C C13 0.58545(8) -0.14086(8) 0.21200(16) 0.0478(3) Uani d 1
H H13 0.6142(9) -0.1415(9) 0.1355(18) 0.058(4) Uiso d 1
C C14 0.52507(9) -0.19148(9) 0.2063(2) 0.0638(4) Uani d 1
H H14 0.5166(13) -0.2278(14) 0.127(3) 0.103(7) Uiso d 1
C C15 0.48451(9) -0.19212(9) 0.3147(2) 0.0627(4) Uani d 1
H H15 0.4416(10) -0.2285(10) 0.3082(19) 0.068(5) Uiso d 1
C C16 0.50222(8) -0.14105(8) 0.43070(19) 0.0527(4) Uani d 1
H H16 0.4772(11) -0.1397(11) 0.505(2) 0.075(5) Uiso d 1
C C17 0.56172(7) -0.08953(7) 0.43804(15) 0.0410(3) Uani d 1
H H17 0.5723(8) -0.0524(10) 0.5231(18) 0.056(4) Uiso d 1
O O4 0.90968(5) 0.61482(6) 0.27642(12) 0.0522(3) Uani d 1
O O5 0.81149(7) 0.75579(5) 0.35900(11) 0.0582(3) Uani d 1
O O6 0.74537(7) 0.80350(5) 0.14535(11) 0.0572(3) Uani d 1
H H6 0.7438 0.8422 0.1948 0.086 Uiso calc 1
N N3 0.78152(5) 0.60652(5) 0.25031(11) 0.0330(2) Uani d 1
N N4 0.76233(5) 0.43981(5) 0.28495(10) 0.0323(2) Uani d 1
C C18 0.71694(6) 0.57473(6) 0.29305(12) 0.0308(2) Uani d 1
C C19 0.65708(7) 0.62319(7) 0.30917(14) 0.0408(3) Uani d 1
H H19 0.6625(8) 0.6793(9) 0.3044(16) 0.050(4) Uiso d 1
C C20 0.59079(7) 0.59410(8) 0.33805(16) 0.0477(3) Uani d 1
H H20 0.5497(10) 0.6274(10) 0.3508(18) 0.064(5) Uiso d 1
C C21 0.58232(7) 0.51563(9) 0.35311(16) 0.0492(3) Uani d 1
H H21 0.5326(8) 0.4907(9) 0.3709(16) 0.047(4) Uiso d 1
C C22 0.64072(7) 0.46703(7) 0.33788(14) 0.0417(3) Uani d 1
H H22 0.6367(7) 0.4087(8) 0.3431(15) 0.044(4) Uiso d 1
C C23 0.70850(6) 0.49519(6) 0.30834(12) 0.0319(2) Uani d 1
C C24 0.83437(6) 0.45013(6) 0.33622(12) 0.0320(2) Uani d 1
C C25 0.86337(7) 0.52106(6) 0.42453(13) 0.0361(2) Uani d 1
H H25A 0.9180(8) 0.5147(8) 0.4696(16) 0.044(4) Uiso d 1
H H25B 0.8342(8) 0.5321(8) 0.4972(16) 0.043(4) Uiso d 1
C C26 0.85536(6) 0.58557(6) 0.31257(14) 0.0352(2) Uani d 1
C C27 0.77099(8) 0.67215(6) 0.15010(14) 0.0374(3) Uani d 1
H H27A 0.8080(8) 0.6687(8) 0.0928(16) 0.045(4) Uiso d 1
H H27B 0.7230(8) 0.6712(8) 0.0886(15) 0.040(4) Uiso d 1
C C28 0.77890(7) 0.74808(6) 0.23226(14) 0.0370(3) Uani d 1
C C29 0.88927(6) 0.39373(6) 0.30039(13) 0.0343(2) Uani d 1
C C30 0.95522(7) 0.37419(7) 0.40601(14) 0.0399(3) Uani d 1
H H30 0.9649(8) 0.3990(9) 0.5045(18) 0.053(4) Uiso d 1
C C31 1.00541(8) 0.32027(8) 0.37314(17) 0.0473(3) Uani d 1
H H31 1.0518(9) 0.3082(9) 0.4463(16) 0.049(4) Uiso d 1
C C32 0.99114(8) 0.28555(8) 0.23510(18) 0.0522(3) Uani d 1
H H32 1.0269(10) 0.2474(10) 0.214(2) 0.070(5) Uiso d 1
C C33 0.92654(8) 0.30505(8) 0.12984(17) 0.0506(3) Uani d 1
H H33 0.9169(9) 0.2840(11) 0.035(2) 0.062(5) Uiso d 1
C C34 0.87589(7) 0.35883(7) 0.16167(14) 0.0422(3) Uani d 1
H H34 0.8301(9) 0.3742(9) 0.0780(17) 0.058(4) Uiso d 1

loop_
_atom_site_aniso_label
_atom_site_aniso_U_11
_atom_site_aniso_U_22
_atom_site_aniso_U_33
_atom_site_aniso_U_12
_atom_site_aniso_U_13
_atom_site_aniso_U_23
O1 0.0432(5) 0.0407(5) 0.0819(7) 0.0120(4) 0.0244(5) 0.0092(5)
O2 0.0514(5) 0.0230(4) 0.0563(5) 0.0006(3) 0.0041(4) -0.0014(3)
O3 0.0790(7) 0.0336(5) 0.0432(5) -0.0009(4) 0.0113(5) -0.0035(4)
N1 0.0369(5) 0.0214(4) 0.0453(5) 0.0001(3) 0.0157(4) 0.0017(4)
N2 0.0356(5) 0.0217(4) 0.0458(5) -0.0001(3) 0.0127(4) 0.0007(4)
C1 0.0348(5) 0.0251(5) 0.0405(6) -0.0018(4) 0.0146(4) -0.0031(4)
C2 0.0420(7) 0.0348(6) 0.0577(8) -0.0076(5) 0.0239(6) -0.0039(5)
C3 0.0373(7) 0.0547(8) 0.0625(8) -0.0112(6) 0.0218(6) -0.0108(6)
C4 0.0327(6) 0.0549(8) 0.0603(8) 0.0057(6) 0.0140(6) -0.0049(6)
C5 0.0394(6) 0.0369(6) 0.0542(7) 0.0066(5) 0.0150(5) 0.0007(5)
C6 0.0340(5) 0.0267(5) 0.0428(6) -0.0004(4) 0.0138(5) -0.0024(4)
C7 0.0351(5) 0.0225(5) 0.0346(5) -0.0007(4) 0.0087(4) 0.0028(4)
C8 0.0398(6) 0.0282(5) 0.0409(6) -0.0046(4) 0.0167(5) -0.0039(4)
C9 0.0344(6) 0.0230(5) 0.0497(6) -0.0012(4) 0.0142(5) -0.0036(4)
C10 0.0488(7) 0.0226(5) 0.0414(6) -0.0020(4) 0.0134(5) 0.0008(4)
C11 0.0400(6) 0.0243(5) 0.0436(6) -0.0009(4) 0.0147(5) 0.0002(4)
C12 0.0325(5) 0.0254(5) 0.0428(6) -0.0014(4) 0.0078(4) 0.0045(4)
C13 0.0465(7) 0.0399(7) 0.0572(8) -0.0055(5) 0.0120(6) -0.0107(6)
C14 0.0528(9) 0.0442(8) 0.0908(12) -0.0123(6) 0.0087(8) -0.0202(8)
C15 0.0391(7) 0.0390(7) 0.1101(14) -0.0085(6) 0.0165(8) 0.0043(8)
C16 0.0417(7) 0.0420(7) 0.0798(10) -0.0007(5) 0.0249(7) 0.0154(7)
C17 0.0395(6) 0.0357(6) 0.0499(7) -0.0009(5) 0.0141(5) 0.0078(5)
O4 0.0384(5) 0.0451(5) 0.0777(7) -0.0076(4) 0.0225(5) 0.0028(5)
O5 0.0853(8) 0.0354(5) 0.0489(5) 0.0014(5) 0.0047(5) -0.0069(4)
O6 0.0824(7) 0.0286(4) 0.0572(6) 0.0155(5) 0.0082(5) -0.0022(4)
N3 0.0339(5) 0.0229(4) 0.0435(5) -0.0003(3) 0.0113(4) 0.0007(4)
N4 0.0320(5) 0.0222(4) 0.0422(5) -0.0006(3) 0.0073(4) -0.0005(3)
C18 0.0293(5) 0.0269(5) 0.0363(5) -0.0009(4) 0.0076(4) -0.0039(4)
C19 0.0375(6) 0.0332(6) 0.0516(7) 0.0044(5) 0.0098(5) -0.0073(5)
C20 0.0351(6) 0.0536(8) 0.0558(8) 0.0071(6) 0.0134(6) -0.0111(6)
C21 0.0349(6) 0.0585(8) 0.0574(8) -0.0066(6) 0.0175(6) -0.0038(6)
C22 0.0367(6) 0.0379(6) 0.0508(7) -0.0081(5) 0.0108(5) 0.0003(5)
C23 0.0307(5) 0.0277(5) 0.0368(5) -0.0021(4) 0.0066(4) -0.0029(4)
C24 0.0330(5) 0.0247(5) 0.0374(5) -0.0002(4) 0.0060(4) 0.0017(4)
C25 0.0333(6) 0.0304(5) 0.0420(6) -0.0012(4) 0.0028(5) -0.0040(4)
C26 0.0317(5) 0.0265(5) 0.0486(6) -0.0037(4) 0.0113(5) -0.0060(4)
C27 0.0477(7) 0.0244(5) 0.0407(6) 0.0005(4) 0.0115(5) 0.0005(4)
C28 0.0442(6) 0.0246(5) 0.0453(6) 0.0000(4) 0.0167(5) -0.0006(4)
C29 0.0325(5) 0.0253(5) 0.0455(6) 0.0008(4) 0.0098(5) 0.0031(4)
C30 0.0370(6) 0.0347(6) 0.0468(7) 0.0028(5) 0.0067(5) 0.0025(5)
C31 0.0379(7) 0.0410(7) 0.0612(8) 0.0079(5) 0.0070(6) 0.0076(6)
C32 0.0493(8) 0.0383(7) 0.0730(9) 0.0120(6) 0.0218(7) 0.0007(6)
C33 0.0529(8) 0.0469(8) 0.0533(8) 0.0097(6) 0.0148(6) -0.0072(6)
C34 0.0410(7) 0.0389(6) 0.0464(7) 0.0058(5) 0.0090(5) -0.0013(5)

loop_
_atom_type_symbol
_atom_type_description
_atom_type_scat_dispersion_real
_atom_type_scat_dispersion_imag
_atom_type_scat_source
C C 0.0033 0.0016 'International Tables Vol C Tables 4.2.6.8 and 6.1.1.4'
H H 0.0000 0.0000 'International Tables Vol C Tables 4.2.6.8 and 6.1.1.4'
N N 0.0061 0.0033 'International Tables Vol C Tables 4.2.6.8 and 6.1.1.4'
O O 0.0106 0.0060 'International Tables Vol C Tables 4.2.6.8 and 6.1.1.4'

loop_
_geom_angle_atom_site_label_1
_geom_angle_atom_site_label_2
_geom_angle_atom_site_label_3
_geom_angle
C11 O2 H2A 109.5
C9 N1 C1 123.54(9)
C9 N1 C10 114.51(9)
C1 N1 C10 120.19(9)
C7 N2 C6 120.58(9)
C2 C1 C6 118.21(10)
C2 C1 N1 119.56(10)
C6 C1 N1 122.20(9)
C3 C2 C1 121.29(12)
C3 C2 H2 116.4(9)
C1 C2 H2 122.3(9)
C4 C3 C2 120.36(12)
C4 C3 H3 118.0(10)
C2 C3 H3 121.6(10)
C5 C4 C3 119.48(12)
C5 C4 H4 120.6(9)
C3 C4 H4 120.0(9)
C4 C5 C6 121.10(12)
C4 C5 H5 121.2(8)
C6 C5 H5 117.7(8)
C5 C6 C1 119.55(10)
C5 C6 N2 115.48(10)
C1 C6 N2 124.88(10)
N2 C7 C12 119.32(10)
N2 C7 C8 120.71(10)
C12 C7 C8 119.97(10)
C7 C8 C9 107.81(9)
C7 C8 H8A 113.3(8)
C9 C8 H8A 106.8(8)
C7 C8 H8B 111.1(8)
C9 C8 H8B 110.1(8)
H8A C8 H8B 107.6(11)
O1 C9 N1 121.89(11)
O1 C9 C8 122.57(11)
N1 C9 C8 115.54(10)
N1 C10 C11 111.34(10)
N1 C10 H10A 109.3(9)
C11 C10 H10A 108.5(9)
N1 C10 H10B 109.2(9)
C11 C10 H10B 110.3(9)
H10A C10 H10B 108.2(13)
O3 C11 O2 124.60(10)
O3 C11 C10 123.72(10)
O2 C11 C10 111.66(10)
C13 C12 C17 118.80(11)
C13 C12 C7 120.07(11)
C17 C12 C7 121.11(11)
C12 C13 C14 119.55(14)
C12 C13 H13 120.0(10)
C14 C13 H13 120.4(10)
C15 C14 C13 121.18(15)
C15 C14 H14 122.6(14)
C13 C14 H14 116.1(14)
C14 C15 C16 119.92(13)
C14 C15 H15 119.8(10)
C16 C15 H15 120.3(10)
C15 C16 C17 119.95(15)
C15 C16 H16 122.8(12)
C17 C16 H16 117.2(12)
C16 C17 C12 120.56(13)
C16 C17 H17 117.7(9)
C12 C17 H17 121.7(9)
C28 O6 H6 109.5
C26 N3 C18 123.59(9)
C26 N3 C27 116.85(10)
C18 N3 C27 119.02(9)
C24 N4 C23 120.87(9)
C19 C18 C23 118.77(10)
C19 C18 N3 119.26(10)
C23 C18 N3 121.78(9)
C20 C19 C18 121.14(12)
C20 C19 H19 118.2(9)
C18 C19 H19 120.6(9)
C19 C20 C21 120.18(12)
C19 C20 H20 121.4(10)
C21 C20 H20 118.4(10)
C22 C21 C20 119.50(12)
C22 C21 H21 117.3(8)
C20 C21 H21 123.1(8)
C21 C22 C23 121.36(12)
C21 C22 H22 122.9(8)
C23 C22 H22 115.7(8)
C22 C23 C18 119.04(10)
C22 C23 N4 116.45(10)
C18 C23 N4 124.34(9)
N4 C24 C29 119.33(10)
N4 C24 C25 120.72(10)
C29 C24 C25 119.86(10)
C24 C25 C26 105.68(9)
C24 C25 H25A 109.1(8)
C26 C25 H25A 107.9(8)
C24 C25 H25B 111.6(9)
C26 C25 H25B 110.2(9)
H25A C25 H25B 112.1(12)
O4 C26 N3 122.33(11)
O4 C26 C25 122.79(11)
N3 C26 C25 114.83(10)
N3 C27 C28 112.49(10)
N3 C27 H27A 107.5(9)
C28 C27 H27A 109.8(9)
N3 C27 H27B 110.5(9)
C28 C27 H27B 107.1(9)
H27A C27 H27B 109.5(12)
O5 C28 O6 125.06(11)
O5 C28 C27 124.04(11)
O6 C28 C27 110.90(10)
C34 C29 C30 118.83(11)
C34 C29 C24 120.63(10)
C30 C29 C24 120.54(10)
C31 C30 C29 120.31(12)
C31 C30 H30 120.7(9)
C29 C30 H30 119.0(9)
C30 C31 C32 120.29(12)
C30 C31 H31 119.6(9)
C32 C31 H31 120.1(9)
C33 C32 C31 119.74(13)
C33 C32 H32 121.2(11)
C31 C32 H32 119.1(11)
C32 C33 C34 120.44(13)
C32 C33 H33 121.2(10)
C34 C33 H33 118.4(10)
C33 C34 C29 120.39(12)
C33 C34 H34 118.0(9)
C29 C34 H34 121.5(9)

loop_
_geom_bond_atom_site_label_1
_geom_bond_atom_site_label_2
_geom_bond_distance
O1 C9 1.2162(14)
O2 C11 1.3157(14)
O2 H2A 0.8200
O3 C11 1.1996(15)
N1 C9 1.3737(14)
N1 C1 1.4197(14)
N1 C10 1.4593(14)
N2 C7 1.2868(14)
N2 C6 1.4159(14)
C1 C2 1.3983(16)
C1 C6 1.4094(15)
C2 C3 1.382(2)
C2 H2 0.967(17)
C3 C4 1.382(2)
C3 H3 0.980(16)
C4 C5 1.3808(19)
C4 H4 0.989(16)
C5 C6 1.3984(16)
C5 H5 0.999(15)
C7 C12 1.4823(15)
C7 C8 1.5034(15)
C8 C9 1.5066(16)
C8 H8A 0.975(14)
C8 H8B 1.012(14)
C10 C11 1.5198(15)
C10 H10A 0.916(14)
C10 H10B 0.978(15)
C12 C13 1.3906(17)
C12 C17 1.3952(17)
C13 C14 1.391(2)
C13 H13 0.964(16)
C14 C15 1.365(3)
C14 H14 0.96(3)
C15 C16 1.376(2)
C15 H15 0.991(18)
C16 C17 1.3870(18)
C16 H16 0.901(19)
C17 H17 1.004(17)
O4 C26 1.2127(14)
O5 C28 1.1952(16)
O6 C28 1.3141(15)
O6 H6 0.8200
N3 C26 1.3732(14)
N3 C18 1.4197(14)
N3 C27 1.4582(14)
N4 C24 1.2885(14)
N4 C23 1.4175(14)
C18 C19 1.4022(16)
C18 C23 1.4060(15)
C19 C20 1.3750(19)
C19 H19 0.986(16)
C20 C21 1.387(2)
C20 H20 0.967(17)
C21 C22 1.3807(19)
C21 H21 1.039(15)
C22 C23 1.3959(16)
C22 H22 1.021(15)
C24 C29 1.4822(15)
C24 C25 1.5097(15)
C25 C26 1.5139(17)
C25 H25A 0.983(14)
C25 H25B 0.959(15)
C27 C28 1.5176(15)
C27 H27A 0.941(15)
C27 H27B 0.921(14)
C29 C34 1.3915(17)
C29 C30 1.3995(16)
C30 C31 1.3832(18)
C30 H30 0.988(16)
C31 C32 1.384(2)
C31 H31 0.972(15)
C32 C33 1.381(2)
C32 H32 0.974(19)
C33 C34 1.3838(18)
C33 H33 0.933(18)
C34 H34 1.031(16)

loop_
_geom_hbond_atom_site_label_D
_geom_hbond_atom_site_label_H
_geom_hbond_atom_site_label_A
_geom_hbond_site_symmetry_A
_geom_hbond_distance_DH
_geom_hbond_distance_HA
_geom_hbond_distance_DA
_geom_hbond_angle_DHA
O2 H2A N4 . 0.82 1.90 2.7161(12) 176
O6 H6 N2 1_565 0.82 1.95 2.7585(13) 171
C4 H4 Cg2 2_745 0.989(16) 2.97(2) 3.7650(16) 139.0(10)
C17 H17 Cg1 4_566 1.004(17) 2.82(2) 3.6431(14) 140.0(10)

loop_
_geom_torsion_atom_site_label_1
_geom_torsion_atom_site_label_2
_geom_torsion_atom_site_label_3
_geom_torsion_atom_site_label_4
_geom_torsion
C9 N1 C1 C2 -137.08(12)
C10 N1 C1 C2 26.96(16)
C9 N1 C1 C6 45.09(16)
C10 N1 C1 C6 -150.87(11)
C6 C1 C2 C3 -1.79(18)
N1 C1 C2 C3 -179.70(12)
C1 C2 C3 C4 0.9(2)
C2 C3 C4 C5 0.7(2)
C3 C4 C5 C6 -1.4(2)
C4 C5 C6 C1 0.39(19)
C4 C5 C6 N2 177.02(12)
C2 C1 C6 C5 1.16(17)
N1 C1 C6 C5 179.02(11)
C2 C1 C6 N2 -175.12(11)
N1 C1 C6 N2 2.73(18)
C7 N2 C6 C5 138.67(11)
C7 N2 C6 C1 -44.91(17)
C6 N2 C7 C12 178.79(9)
C6 N2 C7 C8 -0.99(16)
N2 C7 C8 C9 73.67(13)
C12 C7 C8 C9 -106.11(11)
C1 N1 C9 O1 175.41(11)
C10 N1 C9 O1 10.55(16)
C1 N1 C9 C8 -5.74(15)
C10 N1 C9 C8 -170.60(9)
C7 C8 C9 O1 111.79(13)
C7 C8 C9 N1 -67.04(12)
C9 N1 C10 C11 72.77(13)
C1 N1 C10 C11 -92.65(13)
N1 C10 C11 O3 17.87(18)
N1 C10 C11 O2 -163.44(10)
N2 C7 C12 C13 -27.62(16)
C8 C7 C12 C13 152.16(11)
N2 C7 C12 C17 150.59(11)
C8 C7 C12 C17 -29.63(15)
C17 C12 C13 C14 -1.80(19)
C7 C12 C13 C14 176.45(13)
C12 C13 C14 C15 0.0(2)
C13 C14 C15 C16 1.3(3)
C14 C15 C16 C17 -0.6(2)
C15 C16 C17 C12 -1.2(2)
C13 C12 C17 C16 2.43(18)
C7 C12 C17 C16 -175.80(11)
C26 N3 C18 C19 137.80(11)
C27 N3 C18 C19 -33.44(15)
C26 N3 C18 C23 -47.32(16)
C27 N3 C18 C23 141.44(11)
C23 C18 C19 C20 -0.59(18)
N3 C18 C19 C20 174.44(11)
C18 C19 C20 C21 0.6(2)
C19 C20 C21 C22 -0.4(2)
C20 C21 C22 C23 0.3(2)
C21 C22 C23 C18 -0.37(18)
C21 C22 C23 N4 -175.85(12)
C19 C18 C23 C22 0.49(16)
N3 C18 C23 C22 -174.42(10)
C19 C18 C23 N4 175.58(10)
N3 C18 C23 N4 0.67(17)
C24 N4 C23 C22 -141.09(11)
C24 N4 C23 C18 43.70(16)
C23 N4 C24 C29 -175.62(10)
C23 N4 C24 C25 0.86(16)
N4 C24 C25 C26 -74.56(13)
C29 C24 C25 C26 101.89(11)
C18 N3 C26 O4 -178.32(11)
C27 N3 C26 O4 -6.90(16)
C18 N3 C26 C25 4.16(15)
C27 N3 C26 C25 175.58(9)
C24 C25 C26 O4 -108.08(13)
C24 C25 C26 N3 69.43(12)
C26 N3 C27 C28 -81.33(13)
C18 N3 C27 C28 90.50(13)
N3 C27 C28 O5 21.02(18)
N3 C27 C28 O6 -159.08(11)
N4 C24 C29 C34 36.54(16)
C25 C24 C29 C34 -139.96(12)
N4 C24 C29 C30 -142.93(11)
C25 C24 C29 C30 40.57(15)
C34 C29 C30 C31 -0.92(18)
C24 C29 C30 C31 178.56(11)
C29 C30 C31 C32 0.5(2)
C30 C31 C32 C33 0.1(2)
C31 C32 C33 C34 -0.2(2)
C32 C33 C34 C29 -0.2(2)
C30 C29 C34 C33 0.81(19)
C24 C29 C34 C33 -178.67(12)

_cod_database_fobs_code 1546710
